data_7216973
loop_
_publ_author_name
'Astolfi, Paola'
'Greci, Lucedio'
'Rizzoli, Corrado'
'Sgarabotto, Paolo'
'Marrosu, Giancarlo'

_publ_section_title
;
 Radical intermediates in the peroxidation of indoles
;
_journal_issue 9
_journal_name_full 'Journal of the Chemical Society, Perkin Transactions 2'
_journal_page_first 1634
_journal_paper_doi 10.1039/b102915k
_journal_year 2001
_chemical_formula_sum 'C18 H16 N2 O2'
_chemical_formula_weight 292.34
_space_group_IT_number 14
_symmetry_cell_setting monoclinic
_symmetry_space_group_name_Hall '-P 2yn'
_symmetry_space_group_name_H-M 'P 1 21/n 1'
_atom_sites_solution_hydrogens difmap
_atom_sites_solution_primary direct
_atom_sites_solution_secondary difmap
_cell_angle_alpha 90.00(0)
_cell_angle_beta 116.08(2)
_cell_angle_gamma 90.00(0)
_cell_formula_units_Z 2.00
_cell_length_a 6.155(3)
_cell_length_b 20.219(5)
_cell_length_c 6.556(2)
_cell_measurement_reflns_used 24
_cell_measurement_temperature 295
_cell_measurement_theta_max 35.0
_cell_measurement_theta_min 21.5
_cell_volume 732.8(5)
_computing_cell_refinement 'Belletti et al., 1993'
_computing_data_collection 'Belletti, Cantoni & Pasquinelli,1993'
_computing_data_reduction 'DIFAU (Belletti et al.)'
_computing_publication_material 'PARST (Nardelli, 1983)'
_computing_structure_refinement 'SHELXS-93 (Sheldrick, 1993)'
_computing_structure_solution 'SHELXS-86 (Sheldrick, 1990)'
_diffrn_ambient_temperature 295
_diffrn_measurement_device 'Siemens AED'
_diffrn_measurement_method theta/2theta
_diffrn_radiation_monochromator graphite
_diffrn_radiation_source fine-focussealedtube
_diffrn_radiation_wavelength 1.54078
_diffrn_reflns_av_R_equivalents 0.0280
_diffrn_reflns_av_sigmaI/netI 0.0103
_diffrn_reflns_limit_h_max 6
_diffrn_reflns_limit_h_min -7
_diffrn_reflns_limit_k_max 24
_diffrn_reflns_limit_k_min 0
_diffrn_reflns_limit_l_max 7
_diffrn_reflns_limit_l_min 0
_diffrn_reflns_number 1501
_diffrn_reflns_theta_max 69.86
_diffrn_reflns_theta_min 4.37
_diffrn_standards_decay_% 1.2
_diffrn_standards_interval_count 100
_diffrn_standards_number 3
_exptl_absorpt_coefficient_mu 0.6668
_exptl_absorpt_correction_T_max 1.000
_exptl_absorpt_correction_T_min 0.939
_exptl_absorpt_correction_type none
_exptl_crystal_colour yellow
_exptl_crystal_density_diffrn 1.3249
_exptl_crystal_density_meas ?
_exptl_crystal_density_method not_measured
_exptl_crystal_description prism
_exptl_crystal_F_000 308.0
_exptl_crystal_size_max 0.56
_exptl_crystal_size_mid 0.40
_exptl_crystal_size_min 0.34
_refine_diff_density_max 0.164
_refine_diff_density_min -0.186
_refine_diff_density_rms 0.037
_refine_ls_extinction_coef 0.0707(48)
_refine_ls_extinction_method SHELXL
_refine_ls_goodness_of_fit_all 1.094
_refine_ls_goodness_of_fit_obs 1.121
_refine_ls_hydrogen_treatment not_refined
_refine_ls_matrix_type full
_refine_ls_number_parameters 101
_refine_ls_number_reflns 1362
_refine_ls_number_restraints 0
_refine_ls_restrained_S_all 1.234
_refine_ls_restrained_S_obs 1.121
_refine_ls_R_factor_all 0.0469
_refine_ls_R_factor_obs 0.0421
_refine_ls_shift/esd_max 0.000
_refine_ls_shift/esd_mean 0.000
_refine_ls_structure_factor_coef Fsqd
_refine_ls_weighting_details 'w=1/[\s^2^(Fo^2^)+(0.0687P)^2^+0.1429P] where P=(Fo^2^+2Fc^2^)/3'
_refine_ls_weighting_scheme calc
_refine_ls_wR_factor_all 0.1367
_refine_ls_wR_factor_obs 0.1183
_reflns_number_observed 1255
_reflns_number_total 1386
_reflns_threshold_expression '>2 sigma(I)'
_cod_data_source_file b102915k.txt
_cod_data_source_block Compound_11a
_cod_depositor_comments
;
The following automatic conversions were performed:

'_exptl_crystal_density_meas' value 'not_measured' was changed to '?'
- the value is perceived as not measured.

Automatic conversion script
Id: cif_fix_values 3008 2015-01-20 13:52:24Z robertas 

The following automatic conversions were performed:

'_refine_ls_weighting_scheme' value 'calc
w=1/[\s^2^(Fo^2^)+(0.0687P)^2^+0.1429P] where P=(Fo^2^+2Fc^2^)/3' was
changed to 'calc'. New tag '_refine_ls_weighting_details' was
created. The value of the new tag was set to
'w=1/[\s^2^(Fo^2^)+(0.0687P)^2^+0.1429P] where P=(Fo^2^+2Fc^2^)/3'.

Automatic conversion script
Id: cif_fix_values 3143 2015-03-26 13:38:13Z robertas 
;
_cod_original_sg_symbol_H-M P21/N
_cod_database_code 7216973

loop_
_symmetry_equiv_pos_as_xyz
'x, y, z'
'-x+1/2, y+1/2, -z+1/2'
'-x, -y, -z'
'x-1/2, -y-1/2, z-1/2'

loop_
_atom_site_aniso_label
_atom_site_aniso_U_11
_atom_site_aniso_U_22
_atom_site_aniso_U_33
_atom_site_aniso_U_23
_atom_site_aniso_U_13
_atom_site_aniso_U_12
O1 0.0569(7) 0.0736(8) 0.0702(7) -0.0202(5) 0.0436(6) -0.0153(5)
N1 0.0419(6) 0.0452(7) 0.0519(7) -0.0029(5) 0.0250(5) -0.0087(4)
C1 0.0327(6) 0.0418(7) 0.0371(6) -0.0028(5) 0.0158(5) -0.0040(5)
C2 0.0383(7) 0.0455(7) 0.0446(7) -0.0055(5) 0.0198(5) -0.0009(5)
C3 0.0410(7) 0.0409(7) 0.0447(7) -0.0053(5) 0.0133(6) 0.0020(5)
C4 0.0587(9) 0.0508(8) 0.0492(8) -0.0107(6) 0.0110(7) 0.0094(6)
C5 0.0662(11) 0.0515(9) 0.0646(10) -0.0194(8) 0.0011(8) 0.0063(8)
C6 0.0519(9) 0.0400(8) 0.0840(12) -0.0090(7) -0.0041(9) -0.0057(6)
C7 0.0398(8) 0.0397(7) 0.0757(10) 0.0047(7) 0.0102(7) -0.0032(5)
C8 0.0365(7) 0.0339(6) 0.0507(8) 0.0011(5) 0.0108(6) 0.0000(5)
C9 0.0420(8) 0.0537(8) 0.0421(7) 0.0044(6) 0.0119(6) 0.0030(5)

loop_
_atom_site_label
_atom_site_fract_x
_atom_site_fract_y
_atom_site_fract_z
_atom_site_U_iso_or_equiv
_atom_site_thermal_displace_type
_atom_site_aniso_ratio
_atom_site_occupancy
O1 0.2459(2) 0.0425(1) 0.2141(2) 0.0612(5) aniso 2.81 1.0000
N1 0.6647(2) 0.0785(1) -0.0056(2) 0.0448(5) aniso 1.72 1.0000
C1 0.4622(2) 0.0371(1) -0.0217(2) 0.0370(4) aniso 1.41 1.0000
C2 0.4095(2) 0.0633(1) 0.1739(2) 0.0423(5) aniso 1.40 1.0000
C3 0.5838(2) 0.1156(1) 0.2862(2) 0.0442(5) aniso 1.52 1.0000
C4 0.6158(3) 0.1559(1) 0.4715(3) 0.0575(7) aniso 2.24 1.0000
C5 0.7996(4) 0.2015(1) 0.5433(3) 0.0708(7) aniso 3.33 1.0000
C6 0.9496(3) 0.2065(1) 0.4342(3) 0.0710(7) aniso 4.11 1.0000
C7 0.9229(3) 0.1670(1) 0.2536(3) 0.0573(6) aniso 2.59 1.0000
C8 0.7339(2) 0.1207(1) 0.1765(2) 0.0434(5) aniso 1.81 1.0000
C9 0.2393(2) 0.0482(1) -0.2476(2) 0.0483(5) aniso 1.53 1.0000
H1 0.77150(0) 0.06100(0) -0.05230(0) 0.0800(0) iso 1.00 1.0000
H4 0.51200(0) 0.14960(0) 0.55460(0) 0.0800(0) iso 1.00 1.0000
H5 0.82700(0) 0.22870(0) 0.67630(0) 0.0800(0) iso 1.00 1.0000
H6 1.07510(0) 0.23800(0) 0.47600(0) 0.0800(0) iso 1.00 1.0000
H7 1.01920(0) 0.17000(0) 0.17230(0) 0.0800(0) iso 1.00 1.0000
H91 0.19670(0) 0.09300(0) -0.25370(0) 0.0800(0) iso 1.00 1.0000
H92 0.09790(0) 0.02430(0) -0.24770(0) 0.0800(0) iso 1.00 1.0000
H93 0.27360(0) 0.03570(0) -0.37460(0) 0.0800(0) iso 1.00 1.0000

loop_
_atom_type_symbol
_atom_type_description
_atom_type_scat_dispersion_real
_atom_type_scat_dispersion_imag
_atom_type_scat_source
C C 0.0181 0.0091 'International Tables Vol C Tables 4.2.6.8 and 6.1.1.4'
H H 0.0000 0.0000 'International Tables Vol C Tables 4.2.6.8 and 6.1.1.4'
N N 0.0311 0.0180 'International Tables Vol C Tables 4.2.6.8 and 6.1.1.4'
O O 0.0492 0.0322 'International Tables Vol C Tables 4.2.6.8 and 6.1.1.4'

loop_
_geom_angle_atom_site_label_1
_geom_angle_atom_site_label_2
_geom_angle_atom_site_label_3
_geom_angle
_geom_angle_publ_flag
C1 N1 C8 110.3(1) yes
N1 C1 C9 111.0(1) yes
N1 C1 C2 103.1(1) yes
C2 C1 C9 109.1(1) yes
O1 C2 C1 123.6(2) yes
C1 C2 C3 107.0(1) yes
O1 C2 C3 129.4(2) yes
C2 C3 C8 107.4(1) yes
C2 C3 C4 130.7(2) yes
C4 C3 C8 121.9(2) yes
C3 C4 C5 117.9(2) yes
C4 C5 C6 120.2(2) yes
C5 C6 C7 122.8(2) yes
C6 C7 C8 117.6(2) yes
C3 C8 C7 119.6(1) yes
N1 C8 C7 128.2(2) yes
N1 C8 C3 112.2(2) yes

loop_
_geom_bond_atom_site_label_1
_geom_bond_atom_site_label_2
_geom_bond_distance
_geom_bond_publ_flag
O1 C2 1.222(2) yes
N1 C1 1.466(2) yes
N1 C8 1.374(2) yes
C1 C2 1.548(2) yes
C1 C9 1.530(2) yes
C2 C3 1.455(2) yes
C3 C4 1.403(3) yes
C3 C8 1.402(2) yes
C4 C5 1.372(3) yes
C5 C6 1.398(4) yes
C6 C7 1.377(3) yes
C7 C8 1.403(3) yes
